data_4082566
loop_
_publ_author_name
'Tan, Gengwen'
'Blom, Burgert'
'Gallego, Daniel'
'Driess, Matthias'

_publ_section_title
;
 Facile Access to Mono- and Dinuclear Heteroleptic N-Heterocyclic Silylene
 Copper Complexes
;
_journal_issue 1
_journal_name_full Organometallics
_journal_page_first 363
_journal_paper_doi 10.1021/om4011033
_journal_volume 33
_journal_year 2014
_chemical_formula_sum 'C22 H39 Cl Cu F3 N4 O3 S Si'
_chemical_formula_weight 623.71
_chemical_name_systematic
; 
 ? 
;
_space_group_IT_number 14
_symmetry_cell_setting monoclinic
_symmetry_space_group_name_Hall '-P 2ybc'
_symmetry_space_group_name_H-M 'P 1 21/c 1'
_atom_sites_solution_hydrogens geom
_atom_sites_solution_primary direct
_atom_sites_solution_secondary difmap
_audit_creation_method
;
CrysAlis RED, Oxford Diffraction Ltd.,
Version 1.171.31.8 (release 12-01-2007 CrysAlis171 .NET)
(compiled Jan 12 2007,17:49:11)
;
_cell_angle_alpha 90.00
_cell_angle_beta 104.089(6)
_cell_angle_gamma 90.00
_cell_formula_units_Z 4
_cell_length_a 16.8856(10)
_cell_length_b 9.7807(8)
_cell_length_c 18.7204(13)
_cell_measurement_reflns_used 2245
_cell_measurement_temperature 150(2)
_cell_measurement_theta_max 32.4789
_cell_measurement_theta_min 3.3593
_cell_volume 2998.7(4)
_computing_cell_refinement
;
CrysAlis RED, Oxford Diffraction Ltd.,
Version 1.171.31.8 (release 12-01-2007 CrysAlis171 .NET)
(compiled Jan 12 2007,17:49:11)
;
_computing_data_collection
;
CrysAlis CCD, Oxford Diffraction Ltd.,
Version 1.171.31.8 (release 12-01-2007 CrysAlis171 .NET)
(compiled Jan 12 2007,17:49:11)
;
_computing_data_reduction
;
CrysAlis RED, Oxford Diffraction Ltd.,
Version 1.171.31.8 (release 12-01-2007 CrysAlis171 .NET)
(compiled Jan 12 2007,17:49:11)
;
_computing_publication_material 'SHELXL-97 (Sheldrick, 1997)'
_computing_structure_refinement 'SHELXL-97 (Sheldrick, 1997)'
_computing_structure_solution 'SHELXS-97 (Sheldrick, 1990)'
_diffrn_ambient_temperature 150(2)
_diffrn_measured_fraction_theta_full 0.997
_diffrn_measured_fraction_theta_max 0.997
_diffrn_measurement_device_type 'Oxford Diffraction Xcalibur S Sapphire'
_diffrn_measurement_method \w
_diffrn_radiation_monochromator graphite
_diffrn_radiation_source 'Enhance (Mo) X-ray Source'
_diffrn_radiation_type MoK\a
_diffrn_radiation_wavelength 0.71073
_diffrn_reflns_av_R_equivalents 0.0620
_diffrn_reflns_av_sigmaI/netI 0.0831
_diffrn_reflns_limit_h_max 20
_diffrn_reflns_limit_h_min -10
_diffrn_reflns_limit_k_max 11
_diffrn_reflns_limit_k_min -11
_diffrn_reflns_limit_l_max 22
_diffrn_reflns_limit_l_min -22
_diffrn_reflns_number 13155
_diffrn_reflns_theta_full 25.00
_diffrn_reflns_theta_max 25.00
_diffrn_reflns_theta_min 3.50
_exptl_absorpt_coefficient_mu 0.975
_exptl_absorpt_correction_T_max 0.9713
_exptl_absorpt_correction_T_min 0.7229
_exptl_absorpt_correction_type multi-scan
_exptl_absorpt_process_details
;
CrysAlis RED, Oxford Diffraction Ltd.,
Version 1.171.32.24 (release 21-04-2008 CrysAlis171 .NET)
(compiled Apr 21 2008,18:23:10)
Empirical absorption correction using spherical harmonics,
 implemented in SCALE3 ABSPACK scaling algorithm.
;
_exptl_crystal_colour colorless
_exptl_crystal_density_diffrn 1.382
_exptl_crystal_density_method 'not measured'
_exptl_crystal_description needle
_exptl_crystal_F_000 1304
_exptl_crystal_size_max 0.36
_exptl_crystal_size_mid 0.08
_exptl_crystal_size_min 0.03
_refine_diff_density_max 0.410
_refine_diff_density_min -0.454
_refine_diff_density_rms 0.077
_refine_ls_extinction_method none
_refine_ls_goodness_of_fit_ref 1.095
_refine_ls_hydrogen_treatment constr
_refine_ls_matrix_type full
_refine_ls_number_parameters 353
_refine_ls_number_reflns 5275
_refine_ls_number_restraints 53
_refine_ls_restrained_S_all 1.095
_refine_ls_R_factor_all 0.0842
_refine_ls_R_factor_gt 0.0591
_refine_ls_shift/su_max 0.001
_refine_ls_shift/su_mean 0.000
_refine_ls_structure_factor_coef Fsqd
_refine_ls_weighting_details 'calc w=1/[\s^2^(Fo^2^)+(0.0333P)^2^+0.0122P] where P=(Fo^2^+2Fc^2^)/3'
_refine_ls_weighting_scheme calc
_refine_ls_wR_factor_gt 0.1034
_refine_ls_wR_factor_ref 0.1132
_reflns_number_gt 4065
_reflns_number_total 5275
_reflns_threshold_expression >2sigma(I)
_cod_data_source_file om4011033_si_002.cif
_cod_data_source_block compound3
_cod_depositor_comments
;
The following automatic conversions were performed:

'_symmetry_cell_setting' value 'Monoclinic' changed to 'monoclinic'
according to
/usr/data/users/saulius/automatic-downloads/current/ACS/lib/dictionaries/cif_core.dic
dictionary named 'cif_core.dic' version 2.4.2 from 2011-04-26.

Automatic conversion script
Id: cif_fix_values 2281 2013-09-26 08:29:07Z andrius 
;
_cod_original_sg_symbol_H-M P2(1)/c
_cod_database_code 4082566

loop_
_symmetry_equiv_pos_as_xyz
'x, y, z'
'-x, y+1/2, -z+1/2'
'-x, -y, -z'
'x, -y-1/2, z-1/2'

loop_
_atom_site_label
_atom_site_type_symbol
_atom_site_fract_x
_atom_site_fract_y
_atom_site_fract_z
_atom_site_U_iso_or_equiv
_atom_site_adp_type
_atom_site_occupancy
_atom_site_symmetry_multiplicity
_atom_site_calc_flag
_atom_site_refinement_flags
_atom_site_disorder_assembly
_atom_site_disorder_group
S1 S 0.13874(7) 0.19973(12) 0.40654(6) 0.0283(3) Uani 1 1 d . . .
Cl1 Cl 0.39790(7) 0.60247(11) 0.35679(5) 0.0297(3) Uani 1 1 d . . .
Si1 Si 0.30093(7) 0.46260(12) 0.35241(5) 0.0179(3) Uani 1 1 d . . .
Cu1 Cu 0.19861(3) 0.52773(5) 0.39541(2) 0.02247(15) Uani 1 1 d . . .
N1 N 0.35654(19) 0.3018(3) 0.37527(15) 0.0176(7) Uani 1 1 d . . .
N2 N 0.29926(19) 0.3696(3) 0.26667(14) 0.0171(7) Uani 1 1 d . A .
N3 N 0.0868(2) 0.6271(4) 0.35252(16) 0.0254(8) Uani 1 1 d . . .
N4 N 0.2030(2) 0.6433(4) 0.49307(16) 0.0263(8) Uani 1 1 d . . .
F1 F -0.02116(16) 0.2202(3) 0.38285(15) 0.0500(8) Uani 1 1 d . . .
F2 F 0.03834(17) 0.1338(3) 0.48737(12) 0.0471(8) Uani 1 1 d . . .
F3 F 0.02280(17) 0.0142(3) 0.38891(14) 0.0459(7) Uani 1 1 d . . .
C1 C 0.3512(2) 0.1251(4) 0.27579(18) 0.0189(9) Uani 1 1 d . . .
C2 C 0.4185(3) 0.1018(4) 0.2471(2) 0.0250(10) Uani 1 1 d . . .
H2A H 0.4557 0.1737 0.2452 0.030 Uiso 1 1 calc R . .
C3 C 0.4310(3) -0.0275(5) 0.2214(2) 0.0310(10) Uani 1 1 d . . .
H3A H 0.4768 -0.0438 0.2015 0.037 Uiso 1 1 calc R . .
C4 C 0.3776(3) -0.1322(5) 0.2245(2) 0.0309(11) Uani 1 1 d . . .
H4A H 0.3867 -0.2204 0.2068 0.037 Uiso 1 1 calc R . .
C5 C 0.3106(3) -0.1095(4) 0.2532(2) 0.0292(10) Uani 1 1 d . . .
H5A H 0.2739 -0.1820 0.2554 0.035 Uiso 1 1 calc R . .
C6 C 0.2973(3) 0.0193(4) 0.2787(2) 0.0263(10) Uani 1 1 d . . .
H6A H 0.2512 0.0353 0.2982 0.032 Uiso 1 1 calc R . .
C7 C 0.3367(2) 0.2623(4) 0.30435(19) 0.0173(9) Uani 1 1 d . . .
C8 C 0.2546(3) 0.3823(4) 0.18760(19) 0.0249(9) Uani 1 1 d U . .
C9 C 0.2157(3) 0.5203(5) 0.1791(2) 0.0455(13) Uani 1 1 d U A .
H9A H 0.2578 0.5905 0.1946 0.068 Uiso 1 1 calc R . .
H9B H 0.1763 0.5260 0.2098 0.068 Uiso 1 1 calc R . .
H9C H 0.1875 0.5349 0.1274 0.068 Uiso 1 1 calc R . .
C10 C 0.3241(7) 0.4054(12) 0.1456(6) 0.037(2) Uani 0.50 1 d PU A 1
H10A H 0.3557 0.3210 0.1468 0.056 Uiso 0.50 1 calc PR A 1
H10B H 0.3602 0.4791 0.1695 0.056 Uiso 0.50 1 calc PR A 1
H10C H 0.2993 0.4304 0.0943 0.056 Uiso 0.50 1 calc PR A 1
C11 C 0.2033(8) 0.2611(14) 0.1576(7) 0.043(3) Uani 0.50 1 d PU A 1
H11A H 0.2367 0.1781 0.1671 0.064 Uiso 0.50 1 calc PR A 1
H11B H 0.1816 0.2722 0.1044 0.064 Uiso 0.50 1 calc PR A 1
H11C H 0.1580 0.2535 0.1816 0.064 Uiso 0.50 1 calc PR A 1
C10A C 0.3052(7) 0.3438(11) 0.1349(6) 0.033(2) Uani 0.50 1 d PU A 2
H10D H 0.3271 0.2515 0.1462 0.050 Uiso 0.50 1 calc PR A 2
H10E H 0.3503 0.4088 0.1395 0.050 Uiso 0.50 1 calc PR A 2
H10F H 0.2711 0.3461 0.0844 0.050 Uiso 0.50 1 calc PR A 2
C11A C 0.1768(7) 0.2876(14) 0.1733(7) 0.037(2) Uani 0.50 1 d PU A 2
H11D H 0.1939 0.1915 0.1774 0.056 Uiso 0.50 1 calc PR A 2
H11E H 0.1428 0.3048 0.1237 0.056 Uiso 0.50 1 calc PR A 2
H11F H 0.1455 0.3075 0.2098 0.056 Uiso 0.50 1 calc PR A 2
C12 C 0.5000(3) 0.2589(5) 0.4369(2) 0.0334(11) Uani 1 1 d . . .
H12A H 0.5101 0.3557 0.4287 0.050 Uiso 1 1 calc R . .
H12B H 0.5095 0.2045 0.3959 0.050 Uiso 1 1 calc R . .
H12C H 0.5370 0.2285 0.4830 0.050 Uiso 1 1 calc R . .
C13 C 0.3966(3) 0.3235(4) 0.50639(18) 0.0279(10) Uani 1 1 d . . .
H13A H 0.3401 0.3100 0.5096 0.042 Uiso 1 1 calc R . .
H13B H 0.4059 0.4207 0.4986 0.042 Uiso 1 1 calc R . .
H13C H 0.4339 0.2930 0.5523 0.042 Uiso 1 1 calc R . .
C14 C 0.3935(3) 0.0890(4) 0.4518(2) 0.0274(10) Uani 1 1 d . . .
H14A H 0.3352 0.0778 0.4491 0.041 Uiso 1 1 calc R . .
H14B H 0.4255 0.0572 0.4998 0.041 Uiso 1 1 calc R . .
H14C H 0.4080 0.0351 0.4127 0.041 Uiso 1 1 calc R . .
C15 C 0.4121(2) 0.2406(4) 0.44190(19) 0.0217(9) Uani 1 1 d . . .
C16 C 0.0399(3) 0.1394(5) 0.4167(2) 0.0277(10) Uani 1 1 d . . .
C17 C 0.0232(3) 0.5358(5) 0.3093(2) 0.0423(12) Uani 1 1 d . . .
H17A H -0.0274 0.5876 0.2910 0.063 Uiso 1 1 calc R . .
H17B H 0.0132 0.4607 0.3406 0.063 Uiso 1 1 calc R . .
H17C H 0.0416 0.4985 0.2675 0.063 Uiso 1 1 calc R . .
C18 C 0.0967(3) 0.7450(5) 0.3055(2) 0.0427(13) Uani 1 1 d . . .
H18A H 0.0447 0.7937 0.2897 0.064 Uiso 1 1 calc R . .
H18B H 0.1138 0.7119 0.2621 0.064 Uiso 1 1 calc R . .
H18C H 0.1383 0.8072 0.3336 0.064 Uiso 1 1 calc R . .
C19 C 0.0625(3) 0.6751(5) 0.4187(2) 0.0334(11) Uani 1 1 d . . .
H19A H 0.0422 0.5969 0.4428 0.040 Uiso 1 1 calc R . .
H19B H 0.0177 0.7424 0.4044 0.040 Uiso 1 1 calc R . .
C20 C 0.1345(3) 0.7407(5) 0.4725(2) 0.0299(11) Uani 1 1 d . . .
H20A H 0.1523 0.8228 0.4496 0.036 Uiso 1 1 calc R . .
H20B H 0.1176 0.7700 0.5172 0.036 Uiso 1 1 calc R . .
C21 C 0.1932(3) 0.5556(5) 0.5542(2) 0.0452(14) Uani 1 1 d . . .
H21A H 0.1922 0.6125 0.5971 0.068 Uiso 1 1 calc R . .
H21B H 0.2390 0.4913 0.5670 0.068 Uiso 1 1 calc R . .
H21C H 0.1419 0.5045 0.5392 0.068 Uiso 1 1 calc R . .
C22 C 0.2807(3) 0.7192(5) 0.5166(2) 0.0455(14) Uani 1 1 d . . .
H22A H 0.2776 0.7820 0.5566 0.068 Uiso 1 1 calc R . .
H22B H 0.2905 0.7713 0.4748 0.068 Uiso 1 1 calc R . .
H22C H 0.3256 0.6544 0.5339 0.068 Uiso 1 1 calc R . .
O1 O 0.1324(2) 0.1931(4) 0.32925(15) 0.0507(10) Uani 1 1 d . . .
O2 O 0.14260(19) 0.3357(3) 0.43594(15) 0.0393(8) Uani 1 1 d . . .
O3 O 0.1935(2) 0.1036(4) 0.4504(2) 0.0612(11) Uani 1 1 d . . .

loop_
_atom_site_aniso_label
_atom_site_aniso_U_11
_atom_site_aniso_U_22
_atom_site_aniso_U_33
_atom_site_aniso_U_23
_atom_site_aniso_U_13
_atom_site_aniso_U_12
S1 0.0200(6) 0.0342(7) 0.0326(6) 0.0003(5) 0.0100(5) -0.0009(6)
Cl1 0.0291(6) 0.0239(6) 0.0363(6) -0.0012(5) 0.0083(5) -0.0050(5)
Si1 0.0202(6) 0.0178(6) 0.0151(5) -0.0003(5) 0.0033(4) 0.0021(5)
Cu1 0.0194(3) 0.0276(3) 0.0195(2) -0.0032(2) 0.00315(19) 0.0048(3)
N1 0.0209(18) 0.0168(18) 0.0138(15) 0.0024(14) 0.0019(13) 0.0036(16)
N2 0.0220(18) 0.0169(18) 0.0114(15) -0.0007(14) 0.0021(13) 0.0033(16)
N3 0.0234(19) 0.025(2) 0.0243(17) -0.0037(16) -0.0001(15) 0.0051(17)
N4 0.0179(18) 0.036(2) 0.0250(17) -0.0077(16) 0.0050(14) 0.0026(18)
F1 0.0234(15) 0.0533(19) 0.0711(18) 0.0177(16) 0.0070(13) 0.0064(15)
F2 0.0526(18) 0.060(2) 0.0362(14) -0.0002(14) 0.0253(13) -0.0112(17)
F3 0.0481(18) 0.0329(17) 0.0577(16) -0.0121(13) 0.0148(14) -0.0159(15)
C1 0.023(2) 0.016(2) 0.0166(19) -0.0017(17) 0.0032(16) 0.0005(19)
C2 0.027(2) 0.022(2) 0.028(2) -0.0035(19) 0.0106(18) 0.001(2)
C3 0.030(2) 0.032(3) 0.034(2) -0.005(2) 0.015(2) 0.008(2)
C4 0.041(3) 0.022(3) 0.030(2) -0.0047(19) 0.009(2) 0.004(2)
C5 0.034(3) 0.018(2) 0.035(2) -0.005(2) 0.008(2) -0.008(2)
C6 0.024(2) 0.025(2) 0.031(2) 0.005(2) 0.0097(18) 0.003(2)
C7 0.013(2) 0.020(2) 0.021(2) -0.0009(17) 0.0082(16) -0.0043(18)
C8 0.035(2) 0.025(2) 0.0126(17) -0.0015(16) 0.0025(16) 0.0054(19)
C9 0.065(3) 0.037(3) 0.027(2) 0.000(2) -0.003(2) 0.022(2)
C10 0.048(5) 0.046(6) 0.018(4) 0.001(5) 0.008(4) 0.003(4)
C11 0.050(6) 0.039(4) 0.029(5) 0.001(4) -0.009(4) -0.006(4)
C10A 0.040(5) 0.045(6) 0.015(4) -0.005(4) 0.005(4) 0.001(4)
C11A 0.033(5) 0.043(5) 0.032(5) 0.001(4) -0.001(4) 0.000(4)
C12 0.019(2) 0.044(3) 0.036(2) 0.006(2) 0.0034(19) 0.001(2)
C13 0.028(2) 0.036(3) 0.0153(19) 0.0040(19) -0.0035(17) 0.000(2)
C14 0.022(2) 0.024(2) 0.034(2) 0.009(2) 0.0019(18) 0.006(2)
C15 0.017(2) 0.028(3) 0.0190(19) 0.0046(18) 0.0023(17) 0.003(2)
C16 0.030(3) 0.029(3) 0.026(2) 0.003(2) 0.0097(19) -0.001(2)
C17 0.029(3) 0.044(3) 0.043(3) -0.010(2) -0.013(2) 0.003(3)
C18 0.046(3) 0.040(3) 0.042(3) 0.008(2) 0.010(2) 0.013(3)
C19 0.021(2) 0.046(3) 0.032(2) -0.004(2) 0.0034(19) 0.008(2)
C20 0.025(2) 0.036(3) 0.029(2) -0.010(2) 0.0071(19) 0.007(2)
C21 0.048(3) 0.060(4) 0.026(2) -0.002(2) 0.007(2) 0.008(3)
C22 0.028(3) 0.058(4) 0.048(3) -0.028(3) 0.005(2) -0.004(3)
O1 0.059(2) 0.067(3) 0.0357(17) -0.0156(17) 0.0290(17) -0.021(2)
O2 0.043(2) 0.040(2) 0.0356(16) -0.0036(15) 0.0105(15) -0.0144(18)
O3 0.0250(19) 0.060(3) 0.095(3) 0.027(2) 0.0076(19) 0.011(2)

loop_
_atom_type_symbol
_atom_type_description
_atom_type_scat_dispersion_real
_atom_type_scat_dispersion_imag
_atom_type_scat_source
C C 0.0033 0.0016 'International Tables Vol C Tables 4.2.6.8 and 6.1.1.4'
H H 0.0000 0.0000 'International Tables Vol C Tables 4.2.6.8 and 6.1.1.4'
N N 0.0061 0.0033 'International Tables Vol C Tables 4.2.6.8 and 6.1.1.4'
O O 0.0106 0.0060 'International Tables Vol C Tables 4.2.6.8 and 6.1.1.4'
F F 0.0171 0.0103 'International Tables Vol C Tables 4.2.6.8 and 6.1.1.4'
Si Si 0.0817 0.0704 'International Tables Vol C Tables 4.2.6.8 and 6.1.1.4'
S S 0.1246 0.1234 'International Tables Vol C Tables 4.2.6.8 and 6.1.1.4'
Cl Cl 0.1484 0.1585 'International Tables Vol C Tables 4.2.6.8 and 6.1.1.4'
Cu Cu 0.3201 1.2651 'International Tables Vol C Tables 4.2.6.8 and 6.1.1.4'

loop_
_geom_angle_atom_site_label_1
_geom_angle_atom_site_label_2
_geom_angle_atom_site_label_3
_geom_angle
O1 S1 O3 115.6(2)
O1 S1 O2 114.6(2)
O3 S1 O2 115.2(2)
O1 S1 C16 104.24(19)
O3 S1 C16 102.0(2)
O2 S1 C16 102.55(19)
N1 Si1 N2 71.13(13)
N1 Si1 Cl1 101.44(12)
N2 Si1 Cl1 101.57(11)
N1 Si1 Cu1 125.11(11)
N2 Si1 Cu1 128.61(11)
Cl1 Si1 Cu1 118.24(6)
N1 Si1 C7 35.81(12)
N2 Si1 C7 35.51(12)
Cl1 Si1 C7 106.92(10)
Cu1 Si1 C7 134.77(11)
N3 Cu1 N4 85.58(12)
N3 Cu1 Si1 135.72(9)
N4 Cu1 Si1 127.42(10)
N3 Cu1 O2 95.72(13)
N4 Cu1 O2 94.63(12)
Si1 Cu1 O2 108.02(9)
C7 N1 C15 131.7(3)
C7 N1 Si1 91.5(2)
C15 N1 Si1 136.4(2)
C7 N2 C8 130.5(3)
C7 N2 Si1 91.3(2)
C8 N2 Si1 136.1(3)
C19 N3 C17 109.9(3)
C19 N3 C18 110.2(3)
C17 N3 C18 108.5(3)
C19 N3 Cu1 103.5(2)
C17 N3 Cu1 113.3(3)
C18 N3 Cu1 111.4(3)
C21 N4 C20 110.5(3)
C21 N4 C22 108.7(3)
C20 N4 C22 109.7(4)
C21 N4 Cu1 111.7(3)
C20 N4 Cu1 104.9(2)
C22 N4 Cu1 111.4(2)
C6 C1 C2 119.9(4)
C6 C1 C7 119.5(3)
C2 C1 C7 120.6(4)
C3 C2 C1 119.5(4)
C4 C3 C2 120.4(4)
C3 C4 C5 120.3(4)
C4 C5 C6 119.8(4)
C5 C6 C1 120.1(4)
N2 C7 N1 105.6(3)
N2 C7 C1 128.2(3)
N1 C7 C1 126.2(3)
N2 C7 Si1 53.17(18)
N1 C7 Si1 52.72(19)
C1 C7 Si1 173.0(3)
C9 C8 N2 106.5(3)
C9 C8 C11 118.5(6)
N2 C8 C11 114.4(6)
C9 C8 C10A 117.6(6)
N2 C8 C10A 113.6(5)
C11 C8 C10A 85.7(6)
C9 C8 C11A 100.7(6)
N2 C8 C11A 108.6(6)
C11 C8 C11A 24.1(6)
C10A C8 C11A 108.9(6)
C9 C8 C10 100.3(5)
N2 C8 C10 104.4(5)
C11 C8 C10 111.0(6)
C10A C8 C10 25.6(5)
C11A C8 C10 133.5(6)
N1 C15 C12 109.1(3)
N1 C15 C13 104.7(3)
C12 C15 C13 110.0(3)
N1 C15 C14 112.5(3)
C12 C15 C14 110.7(3)
C13 C15 C14 109.8(3)
F1 C16 F2 107.3(4)
F1 C16 F3 106.9(3)
F2 C16 F3 107.1(3)
F1 C16 S1 112.4(3)
F2 C16 S1 110.9(3)
F3 C16 S1 111.9(3)
N3 C19 C20 110.6(3)
N4 C20 C19 110.5(3)
S1 O2 Cu1 127.66(17)

loop_
_geom_bond_atom_site_label_1
_geom_bond_atom_site_label_2
_geom_bond_distance
S1 O1 1.426(3)
S1 O3 1.430(3)
S1 O2 1.435(3)
S1 C16 1.823(4)
Cl1 Si1 2.1198(15)
Si1 N1 1.828(3)
Si1 N2 1.839(3)
Si1 Cu1 2.1716(12)
Si1 C7 2.297(4)
Cu1 N3 2.102(3)
Cu1 N4 2.136(3)
Cu1 O2 2.312(3)
N1 C7 1.344(4)
N1 C15 1.492(5)
N2 C7 1.334(5)
N2 C8 1.494(4)
N3 C19 1.473(5)
N3 C17 1.477(5)
N3 C18 1.485(5)
N4 C21 1.472(5)
N4 C20 1.476(5)
N4 C22 1.478(5)
F1 C16 1.331(5)
F2 C16 1.331(4)
F3 C16 1.335(5)
C1 C6 1.387(5)
C1 C2 1.389(5)
C1 C7 1.487(5)
C2 C3 1.387(6)
C3 C4 1.376(6)
C4 C5 1.382(6)
C5 C6 1.385(6)
C8 C9 1.493(6)
C8 C11 1.495(13)
C8 C10A 1.502(12)
C8 C11A 1.576(13)
C8 C10 1.579(12)
C12 C15 1.519(5)
C13 C15 1.529(5)
C14 C15 1.536(5)
C19 C20 1.518(6)
